data_7103729
loop_
_publ_author_name
'Dominic S. Wright'
'M. McPartlin'
'Christopher M. Pask'
'Thomas Vogler'
'Anthony Woods'

_publ_section_title
;
Stabilisation of an ortho-deprotonated mesityl
group within the unusual
[{2,4,6-Me3C6H2P}{4,6-Me2C6H2(2-CH2)P}Sn]3-stannate ion
;
_journal_name_full 'Chemical communications (Cambridge, England)'
_journal_paper_doi 10.1039/b303390m
_journal_year 2003
_chemical_formula_sum 'C136 H212 N12 Na12 P8 Sn4'
_chemical_formula_weight 3013.58
_chemical_name_systematic
; 
? 
;
_chemical_temperature_decomposition 353.15
_space_group_IT_number 15
_symmetry_cell_setting monoclinic
_symmetry_space_group_name_Hall '-C 2yc'
_symmetry_space_group_name_H-M 'C 1 2/c 1'
_atom_sites_solution_hydrogens geom
_atom_sites_solution_primary direct
_atom_sites_solution_secondary difmap
_audit_creation_method SHELXL-97
_cell_angle_alpha 90.00
_cell_angle_beta 99.06(3)
_cell_angle_gamma 90.00
_cell_formula_units_Z 4
_cell_length_a 30.072(6)
_cell_length_b 18.257(4)
_cell_length_c 31.229(6)
_cell_measurement_reflns_used 53599
_cell_measurement_temperature 293(2)
_cell_measurement_theta_max 25.03
_cell_measurement_theta_min 1.00
_cell_volume 16931(6)
_computing_cell_refinement 'HKL Scalepack (Otwinowski & Minor 1997)'
_computing_data_collection 'Collect (Nonius B.V. 1998)'
_computing_data_reduction
;
HKL Denzo and Scalepack (Otwinowski & Minor 1997)
;
_computing_publication_material 'SHELXL-97 (Sheldrick 1997)'
_computing_structure_refinement 'SHELXL-97 (Sheldrick 1997)'
_computing_structure_solution 'SIR-92 (Altomare et al. 1994)'
_diffrn_ambient_temperature 293(2)
_diffrn_detector_area_resol_mean 9
_diffrn_measured_fraction_theta_full 0.989
_diffrn_measured_fraction_theta_max 0.989
_diffrn_measurement_device '95mm CCD camera on \k-goniostat'
_diffrn_measurement_device_type KappaCCD
_diffrn_measurement_method CCD
_diffrn_radiation_monochromator 'horizonally mounted graphite crystal'
_diffrn_radiation_source 'fine-focus sealed tube'
_diffrn_radiation_type MoK\a
_diffrn_radiation_wavelength 0.71073
_diffrn_reflns_av_R_equivalents 0.0561
_diffrn_reflns_av_sigmaI/netI 0.0591
_diffrn_reflns_limit_h_max 35
_diffrn_reflns_limit_h_min -35
_diffrn_reflns_limit_k_max 21
_diffrn_reflns_limit_k_min -20
_diffrn_reflns_limit_l_max 37
_diffrn_reflns_limit_l_min -37
_diffrn_reflns_number 49036
_diffrn_reflns_theta_full 25.00
_diffrn_reflns_theta_max 25.00
_diffrn_reflns_theta_min 3.52
_exptl_absorpt_coefficient_mu 0.733
_exptl_absorpt_correction_T_max 0.894
_exptl_absorpt_correction_T_min 0.834
_exptl_absorpt_correction_type multi-scan
_exptl_absorpt_process_details
;
multi-scan from symmetry-related measurements 
Sortav (Blessing 1995)
;
_exptl_crystal_density_diffrn 1.182
_exptl_crystal_density_method 'not measured'
_exptl_crystal_F_000 6256
_exptl_crystal_size_max 0.12
_exptl_crystal_size_mid 0.12
_exptl_crystal_size_min 0.10
_refine_diff_density_max 0.877
_refine_diff_density_min -0.568
_refine_diff_density_rms 0.090
_refine_ls_extinction_method none
_refine_ls_goodness_of_fit_ref 1.044
_refine_ls_hydrogen_treatment mixed
_refine_ls_matrix_type full
_refine_ls_number_parameters 711
_refine_ls_number_reflns 14739
_refine_ls_number_restraints 0
_refine_ls_restrained_S_all 1.044
_refine_ls_R_factor_all 0.0988
_refine_ls_R_factor_gt 0.0621
_refine_ls_shift/su_max 0.223
_refine_ls_shift/su_mean 0.006
_refine_ls_structure_factor_coef Fsqd
_refine_ls_weighting_details 'calc w=1/[\s^2^(Fo^2^)+(0.0806P)^2^+58.6872P] where P=(Fo^2^+2Fc^2^)/3'
_refine_ls_weighting_scheme calc
_refine_ls_wR_factor_gt 0.1552
_refine_ls_wR_factor_ref 0.1718
_reflns_number_gt 10200
_reflns_number_total 14739
_reflns_threshold_expression >2sigma(I)
_cod_data_source_file b303390m.txt
_cod_data_source_block mw0304
_cod_depositor_comments
;
The following automatic conversions were performed:
'_symmetry_cell_setting' value 'Monoclinic' changed to 'monoclinic'
according to '/home/saulius/struct/CIF-dictionaries/cif_core.dic'
dictionary named 'cif_core.dic' version 2.4.1 from 2010-06-29.

Automatic conversion script
Id: cif_fix_enum 1527 2010-12-29 10:47:43Z saulius 

The following automatic conversions were performed:

'_chemical_melting_point' tag was changed to
'_chemical_temperature_decomposition' since the value had been given
as 'decomp 80oC'. The value 'decomp 80oC' was changed to '353.15' -
it was converted from degrees Celsius(C) to Kelvins(K).

Automatic conversion script
Id: cif_fix_values 1646 2011-03-28 12:23:43Z adriana 
;
_cod_original_sg_symbol_H-M C2/c
_cod_database_code 7103729

loop_
_symmetry_equiv_pos_as_xyz
'x, y, z'
'x, -y, z+1/2'
'x+1/2, y+1/2, z'
'x+1/2, -y+1/2, z+1/2'
'-x, -y, -z'
'-x, y, -z-1/2'
'-x+1/2, -y+1/2, -z'
'-x+1/2, y+1/2, -z-1/2'

loop_
_atom_site_label
_atom_site_type_symbol
_atom_site_fract_x
_atom_site_fract_y
_atom_site_fract_z
_atom_site_U_iso_or_equiv
_atom_site_adp_type
_atom_site_occupancy
_atom_site_symmetry_multiplicity
_atom_site_calc_flag
_atom_site_refinement_flags
_atom_site_disorder_assembly
_atom_site_disorder_group
Sn1 Sn -0.042659(14) 0.17933(2) 0.120169(12) 0.04779(13) Uani 1 1 d . B .
Sn2 Sn -0.056228(14) 0.39584(2) 0.189304(13) 0.05512(14) Uani 1 1 d . B .
P1 P 0.01954(6) 0.12955(9) 0.17858(4) 0.0514(4) Uani 1 1 d . . .
P2 P -0.08975(7) 0.28921(9) 0.22673(5) 0.0623(5) Uani 1 1 d . . .
P3 P -0.10024(6) 0.08655(9) 0.14150(5) 0.0544(4) Uani 1 1 d . B .
P4 P -0.13180(5) 0.40394(8) 0.13556(5) 0.0523(4) Uani 1 1 d . B .
N1 N -0.0691(2) -0.1187(4) 0.06381(19) 0.0812(17) Uani 1 1 d . . .
N2 N -0.0406(2) -0.1333(3) 0.16032(18) 0.0774(17) Uani 1 1 d . . .
C1S C -0.0831(4) -0.1736(6) 0.0917(3) 0.121(4) Uani 1 1 d . . .
H1S1 H -0.1134 -0.1607 0.0959 0.146 Uiso 1 1 calc R . .
H1S2 H -0.0855 -0.2191 0.0755 0.146 Uiso 1 1 calc R . .
C2S C -0.0598(4) -0.1895(5) 0.1320(3) 0.128(4) Uani 1 1 d . . .
H2S1 H -0.0356 -0.2225 0.1278 0.154 Uiso 1 1 calc R . .
H2S2 H -0.0800 -0.2170 0.1473 0.154 Uiso 1 1 calc R . .
C3S C -0.0400(5) -0.1490(7) 0.0359(4) 0.168(6) Uani 1 1 d . . .
H3S1 H -0.0557 -0.1869 0.0183 0.252 Uiso 1 1 calc R . .
H3S2 H -0.0137 -0.1692 0.0533 0.252 Uiso 1 1 calc R . .
H3S3 H -0.0313 -0.1112 0.0176 0.252 Uiso 1 1 calc R . .
C4S C 0.0029(4) -0.1574(6) 0.1842(4) 0.137(4) Uani 1 1 d . . .
H4S1 H -0.0016 -0.1990 0.2018 0.206 Uiso 1 1 calc R . .
H4S2 H 0.0162 -0.1183 0.2023 0.206 Uiso 1 1 calc R . .
H4S3 H 0.0225 -0.1708 0.1640 0.206 Uiso 1 1 calc R . .
C5S C -0.1080(4) -0.0858(7) 0.0374(4) 0.147(4) Uani 1 1 d . . .
H5S1 H -0.0990 -0.0423 0.0238 0.220 Uiso 1 1 calc R . .
H5S2 H -0.1300 -0.0732 0.0554 0.220 Uiso 1 1 calc R . .
H5S3 H -0.1209 -0.1200 0.0156 0.220 Uiso 1 1 calc R . .
C6S C -0.0689(4) -0.1153(5) 0.1913(3) 0.119(3) Uani 1 1 d . . .
H6S1 H -0.0989 -0.1058 0.1766 0.179 Uiso 1 1 calc R . .
H6S2 H -0.0575 -0.0725 0.2072 0.179 Uiso 1 1 calc R . .
H6S3 H -0.0696 -0.1555 0.2110 0.179 Uiso 1 1 calc R . .
N3 N -0.2530(3) 0.3852(6) 0.2000(3) 0.112(3) Uani 1 1 d . . .
N4 N -0.2211(2) 0.5400(5) 0.2025(2) 0.097(2) Uani 1 1 d . . .
C1T C -0.2784(5) 0.4466(14) 0.1844(9) 0.269(12) Uani 1 1 d . B .
H1T1 H -0.2804 0.4458 0.1531 0.323 Uiso 1 1 calc R A 2
H1T2 H -0.3087 0.4379 0.1904 0.323 Uiso 1 1 calc R A 2
C2T C -0.2677(4) 0.5175(8) 0.1972(4) 0.129(4) Uani 1 1 d . B .
H2T1 H -0.2782 0.5255 0.2247 0.155 Uiso 1 1 calc R . .
H2T2 H -0.2847 0.5501 0.1762 0.155 Uiso 1 1 calc R . .
C3T C -0.2723(6) 0.3715(12) 0.2388(6) 0.125(5) Uiso 0.620(13) 1 d P B 1
H3T1 H -0.2604 0.4061 0.2608 0.188 Uiso 0.620(13) 1 calc PR B 1
H3T2 H -0.2649 0.3227 0.2489 0.188 Uiso 0.620(13) 1 calc PR B 1
H3T3 H -0.3044 0.3767 0.2324 0.188 Uiso 0.620(13) 1 calc PR B 1
C5T C -0.2545(7) 0.3160(12) 0.1735(7) 0.137(6) Uiso 0.620(13) 1 d P B 1
H5T1 H -0.2465 0.3269 0.1456 0.205 Uiso 0.620(13) 1 calc PR B 1
H5T2 H -0.2843 0.2959 0.1698 0.205 Uiso 0.620(13) 1 calc PR B 1
H5T3 H -0.2336 0.2811 0.1882 0.205 Uiso 0.620(13) 1 calc PR B 1
C3T' C -0.2595(10) 0.3161(18) 0.2294(10) 0.125(5) Uiso 0.380(13) 1 d P B 2
H3T4 H -0.2338 0.2844 0.2307 0.188 Uiso 0.380(13) 1 calc PR B 2
H3T5 H -0.2862 0.2900 0.2171 0.188 Uiso 0.380(13) 1 calc PR B 2
H3T6 H -0.2623 0.3322 0.2581 0.188 Uiso 0.380(13) 1 calc PR B 2
C5T' C -0.2677(11) 0.359(2) 0.1547(11) 0.137(6) Uiso 0.380(13) 1 d P B 2
H5T4 H -0.2486 0.3801 0.1360 0.205 Uiso 0.380(13) 1 calc PR B 2
H5T5 H -0.2983 0.3740 0.1451 0.205 Uiso 0.380(13) 1 calc PR B 2
H5T6 H -0.2657 0.3068 0.1539 0.205 Uiso 0.380(13) 1 calc PR B 2
C4T C -0.2112(4) 0.5729(7) 0.1630(4) 0.154(5) Uani 1 1 d . B .
H4T1 H -0.2099 0.5355 0.1416 0.232 Uiso 1 1 calc R . .
H4T2 H -0.1827 0.5977 0.1687 0.232 Uiso 1 1 calc R . .
H4T3 H -0.2344 0.6075 0.1523 0.232 Uiso 1 1 calc R . .
C6T C -0.2113(4) 0.5905(7) 0.2388(4) 0.153(5) Uani 1 1 d . B .
H6T1 H -0.2315 0.6314 0.2343 0.229 Uiso 1 1 calc R . .
H6T2 H -0.1808 0.6075 0.2409 0.229 Uiso 1 1 calc R . .
H6T3 H -0.2150 0.5657 0.2651 0.229 Uiso 1 1 calc R . .
N5 N 0.0223(2) 0.3932(4) 0.08347(18) 0.088(2) Uani 1 1 d . . .
N6 N -0.05360(19) 0.3525(3) 0.01280(16) 0.0631(14) Uani 1 1 d . . .
C1U' C 0.0196(7) 0.4114(15) 0.0387(6) 0.077(3) Uiso 0.394(16) 1 d P C 4
H1U3 H 0.0161 0.4642 0.0368 0.092 Uiso 0.394(16) 1 calc PR C 4
H1U4 H 0.0489 0.4006 0.0311 0.092 Uiso 0.394(16) 1 calc PR C 4
C2U' C -0.0104(4) 0.3836(6) 0.0074(3) 0.113(3) Uiso 0.394(16) 1 d P C 4
H2U3 H 0.0052 0.3456 -0.0060 0.136 Uiso 0.394(16) 1 calc PR C 4
H2U3' H -0.0170 0.4221 -0.0140 0.136 Uiso 0.394(16) 1 calc PR C 4
C1U C 0.0261(4) 0.3653(10) 0.0364(4) 0.077(3) Uiso 0.606(16) 1 d P C 3
H1U1 H 0.0527 0.3864 0.0273 0.092 Uiso 0.606(16) 1 calc PR C 3
H1U2 H 0.0295 0.3125 0.0369 0.092 Uiso 0.606(16) 1 calc PR C 3
C2U C -0.0104(4) 0.3836(6) 0.0074(3) 0.113(3) Uiso 0.606(16) 1 d P C 3
H2U1 H -0.0045 0.3700 -0.0212 0.136 Uiso 0.606(16) 1 calc PR C 3
H2U2 H -0.0134 0.4365 0.0077 0.136 Uiso 0.606(16) 1 calc PR C 3
C3U C 0.0283(3) 0.4706(6) 0.0963(4) 0.128(4) Uani 1 1 d . C .
H3U1 H 0.0556 0.4890 0.0880 0.192 Uiso 1 1 calc R . .
H3U2 H 0.0299 0.4747 0.1272 0.192 Uiso 1 1 calc R . .
H3U3 H 0.0032 0.4987 0.0822 0.192 Uiso 1 1 calc R . .
C4U C -0.0886(3) 0.4014(5) -0.0110(3) 0.103(3) Uani 1 1 d . C .
H4U1 H -0.0819 0.4106 -0.0396 0.155 Uiso 1 1 calc R . .
H4U2 H -0.0890 0.4470 0.0043 0.155 Uiso 1 1 calc R . .
H4U3 H -0.1176 0.3783 -0.0131 0.155 Uiso 1 1 calc R . .
C5U C 0.0578(3) 0.3511(6) 0.1091(3) 0.100(3) Uani 1 1 d . C .
H5U1 H 0.0512 0.2998 0.1057 0.150 Uiso 1 1 calc R . .
H5U2 H 0.0597 0.3643 0.1391 0.150 Uiso 1 1 calc R . .
H5U3 H 0.0860 0.3613 0.0996 0.150 Uiso 1 1 calc R . .
C6U C -0.0589(4) 0.2790(4) -0.0032(2) 0.118(4) Uani 1 1 d . C .
H6U1 H -0.0885 0.2617 -0.0005 0.178 Uiso 1 1 calc R . .
H6U2 H -0.0368 0.2481 0.0134 0.178 Uiso 1 1 calc R . .
H6U3 H -0.0551 0.2780 -0.0331 0.178 Uiso 1 1 calc R . .
C11 C 0.04032(19) 0.0611(3) 0.14414(17) 0.0503(14) Uani 1 1 d . . .
C12 C 0.0700(2) 0.0052(3) 0.16197(19) 0.0549(15) Uani 1 1 d . . .
C13 C 0.0820(2) -0.0512(4) 0.1360(2) 0.0719(19) Uani 1 1 d . . .
H13 H 0.1010 -0.0879 0.1488 0.086 Uiso 1 1 calc R . .
C14 C 0.0667(3) -0.0546(4) 0.0921(2) 0.0724(19) Uani 1 1 d . . .
C15 C 0.0390(2) 0.0022(4) 0.0738(2) 0.0645(17) Uani 1 1 d . . .
H15 H 0.0287 0.0013 0.0441 0.077 Uiso 1 1 calc R . .
C16 C 0.0260(2) 0.0605(3) 0.09819(18) 0.0525(14) Uani 1 1 d . . .
C17 C 0.0884(2) 0.0050(4) 0.2097(2) 0.0728(19) Uani 1 1 d . . .
H17A H 0.1087 -0.0354 0.2162 0.109 Uiso 1 1 calc R . .
H17B H 0.0640 0.0001 0.2260 0.109 Uiso 1 1 calc R . .
H17C H 0.1040 0.0501 0.2174 0.109 Uiso 1 1 calc R . .
C18 C 0.0817(3) -0.1166(5) 0.0647(3) 0.108(3) Uani 1 1 d . . .
H18A H 0.0564 -0.1332 0.0443 0.162 Uiso 1 1 calc R . .
H18B H 0.0932 -0.1564 0.0832 0.162 Uiso 1 1 calc R . .
H18C H 0.1048 -0.0990 0.0493 0.162 Uiso 1 1 calc R . .
C1 C -0.0017(2) 0.1221(4) 0.07618(17) 0.0578(16) Uani 1 1 d . . .
H1A H -0.0217 0.1029 0.0513 0.069 Uiso 1 1 calc R . .
H1B H 0.0182 0.1573 0.0656 0.069 Uiso 1 1 calc R . .
C21 C -0.1135(2) 0.3474(4) 0.26588(19) 0.0577(15) Uani 1 1 d . . .
C22 C -0.1457(2) 0.3182(4) 0.2905(2) 0.0687(18) Uani 1 1 d . . .
C23 C -0.1659(3) 0.3639(5) 0.3178(2) 0.077(2) Uani 1 1 d . . .
H23 H -0.1866 0.3439 0.3337 0.092 Uiso 1 1 calc R . .
C24 C -0.1562(2) 0.4366(5) 0.3220(2) 0.074(2) Uani 1 1 d . . .
C25 C -0.1247(2) 0.4647(4) 0.2987(2) 0.0658(18) Uani 1 1 d . . .
H25 H -0.1177 0.5142 0.3017 0.079 Uiso 1 1 calc R . .
C26 C -0.1030(2) 0.4230(3) 0.27120(18) 0.0526(14) Uani 1 1 d . . .
C27 C -0.1579(3) 0.2369(4) 0.2875(3) 0.093(3) Uani 1 1 d . . .
H27A H -0.1313 0.2081 0.2963 0.140 Uiso 1 1 calc R . .
H27B H -0.1704 0.2250 0.2581 0.140 Uiso 1 1 calc R . .
H27C H -0.1796 0.2266 0.3062 0.140 Uiso 1 1 calc R . .
C28 C -0.1783(3) 0.4857(5) 0.3527(3) 0.104(3) Uani 1 1 d . . .
H28A H -0.1600 0.5283 0.3600 0.156 Uiso 1 1 calc R . .
H28B H -0.1812 0.4590 0.3786 0.156 Uiso 1 1 calc R . .
H28C H -0.2077 0.5004 0.3385 0.156 Uiso 1 1 calc R . .
C2 C -0.0684(2) 0.4571(3) 0.24796(18) 0.0583(16) Uani 1 1 d . . .
H2A H -0.0403 0.4607 0.2678 0.070 Uiso 1 1 calc R . .
H2B H -0.0780 0.5064 0.2394 0.070 Uiso 1 1 calc R . .
C31 C -0.1570(2) 0.1163(3) 0.11756(19) 0.0564(15) Uani 1 1 d . B .
C32 C -0.1707(2) 0.1390(3) 0.07382(18) 0.0561(15) Uani 1 1 d . . .
C33 C -0.2128(2) 0.1666(4) 0.0596(2) 0.0724(19) Uani 1 1 d . D .
H33 H -0.2196 0.1834 0.0312 0.087 Uiso 1 1 calc R . .
C34 C -0.2457(3) 0.1705(5) 0.0861(3) 0.089(2) Uani 1 1 d . . .
C35 C -0.2338(3) 0.1453(5) 0.1280(3) 0.089(3) Uani 1 1 d . D .
H35 H -0.2553 0.1466 0.1464 0.106 Uiso 1 1 calc R . .
C36 C -0.1914(2) 0.1181(4) 0.1441(2) 0.0683(19) Uani 1 1 d . . .
C37 C -0.1386(2) 0.1312(4) 0.0413(2) 0.075(2) Uani 1 1 d . . .
H37A H -0.1552 0.1338 0.0125 0.113 Uiso 1 1 calc R . .
H37B H -0.1235 0.0849 0.0454 0.113 Uiso 1 1 calc R . .
H37C H -0.1168 0.1700 0.0455 0.113 Uiso 1 1 calc R . .
C38' C -0.2903(6) 0.2179(15) 0.0663(6) 0.088(3) Uiso 0.52(3) 1 d P D 6
H38D H -0.2916 0.2229 0.0355 0.132 Uiso 0.52(3) 1 calc PR D 6
H38E H -0.2886 0.2655 0.0794 0.132 Uiso 0.52(3) 1 calc PR D 6
H38F H -0.3167 0.1930 0.0722 0.132 Uiso 0.52(3) 1 calc PR D 6
C38 C -0.2925(6) 0.1816(17) 0.0726(7) 0.088(3) Uiso 0.48(3) 1 d P D 5
H38A H -0.3023 0.1538 0.0467 0.132 Uiso 0.48(3) 1 calc PR D 5
H38B H -0.2982 0.2327 0.0668 0.132 Uiso 0.48(3) 1 calc PR D 5
H38C H -0.3087 0.1659 0.0951 0.132 Uiso 0.48(3) 1 calc PR D 5
C39 C -0.1827(3) 0.0898(5) 0.1901(2) 0.094(3) Uani 1 1 d . D .
H39A H -0.1629 0.1228 0.2078 0.141 Uiso 1 1 calc R . .
H39B H -0.1689 0.0423 0.1905 0.141 Uiso 1 1 calc R . .
H39C H -0.2106 0.0862 0.2012 0.141 Uiso 1 1 calc R . .
C41 C -0.1364(2) 0.4728(3) 0.09165(19) 0.0551(15) Uani 1 1 d . . .
C42 C -0.1139(2) 0.5397(4) 0.0942(2) 0.0668(17) Uani 1 1 d . . .
C43 C -0.1202(3) 0.5884(4) 0.0588(3) 0.087(2) Uani 1 1 d . . .
H43 H -0.1040 0.6320 0.0611 0.104 Uiso 1 1 calc R . .
C44 C -0.1484(3) 0.5750(5) 0.0219(3) 0.089(2) Uani 1 1 d . . .
C45 C -0.1719(3) 0.5099(5) 0.0195(2) 0.090(3) Uani 1 1 d . . .
H45 H -0.1918 0.4995 -0.0056 0.108 Uiso 1 1 calc R . .
C46 C -0.1671(2) 0.4587(4) 0.0535(2) 0.0682(18) Uani 1 1 d . . .
C47 C -0.0828(3) 0.5639(4) 0.1349(3) 0.100(3) Uani 1 1 d . . .
H47A H -0.0751 0.6146 0.1323 0.150 Uiso 1 1 calc R . .
H47B H -0.0558 0.5348 0.1385 0.150 Uiso 1 1 calc R . .
H47C H -0.0977 0.5576 0.1596 0.150 Uiso 1 1 calc R . .
C48 C -0.1556(4) 0.6301(6) -0.0160(3) 0.133(4) Uani 1 1 d . . .
H48A H -0.1872 0.6371 -0.0255 0.199 Uiso 1 1 calc R . .
H48B H -0.1420 0.6114 -0.0396 0.199 Uiso 1 1 calc R . .
H48C H -0.1419 0.6760 -0.0066 0.199 Uiso 1 1 calc R . .
C49 C -0.1946(3) 0.3893(5) 0.0484(3) 0.094(3) Uani 1 1 d . . .
H49A H -0.1748 0.3477 0.0518 0.141 Uiso 1 1 calc R . .
H49B H -0.2125 0.3882 0.0200 0.141 Uiso 1 1 calc R . .
H49C H -0.2140 0.3879 0.0700 0.141 Uiso 1 1 calc R . .
Na1 Na -0.04131(9) -0.02116(14) 0.11776(8) 0.0687(7) Uani 1 1 d . . .
Na2 Na -0.17465(8) 0.42636(16) 0.20830(8) 0.0723(7) Uani 1 1 d . B .
Na3 Na -0.13740(8) 0.25119(13) 0.14319(7) 0.0588(6) Uani 1 1 d . . .
Na4 Na -0.05613(8) 0.35236(13) 0.09183(7) 0.0553(6) Uani 1 1 d . B .
Na5 Na -0.06018(8) 0.13308(12) 0.22768(6) 0.0538(6) Uani 1 1 d . . .
Na6 Na 0.02526(9) 0.28298(13) 0.19641(7) 0.0611(6) Uani 1 1 d . . .
C1X C 0.1126(3) -0.2802(6) 0.2114(3) 0.093(5) Uiso 0.50 1 d PG . .
H1X H 0.1313 -0.2583 0.2343 0.111 Uiso 0.50 1 calc PR . .
C2X C 0.1213(3) -0.2717(6) 0.1692(4) 0.114(6) Uiso 0.50 1 d PG . .
H2X H 0.1459 -0.2441 0.1640 0.137 Uiso 0.50 1 calc PR . .
C3X C 0.0933(4) -0.3044(7) 0.1349(3) 0.106(6) Uiso 0.50 1 d PG . .
H3X H 0.0992 -0.2987 0.1067 0.127 Uiso 0.50 1 calc PR . .
C4X C 0.0566(3) -0.3457(6) 0.1427(3) 0.083(4) Uiso 0.50 1 d PG . .
H4X H 0.0378 -0.3676 0.1197 0.100 Uiso 0.50 1 calc PR . .
C5X C 0.0478(3) -0.3542(5) 0.1848(3) 0.076(4) Uiso 0.50 1 d PG . .
H5X H 0.0233 -0.3818 0.1900 0.092 Uiso 0.50 1 calc PR . .
C6X C 0.0759(3) -0.3215(6) 0.2191(2) 0.075(4) Uiso 0.50 1 d PG . .
C7X C 0.0728(8) -0.3223(13) 0.2583(7) 0.138(8) Uiso 0.50 1 d P . .
H7X1 H 0.0464 -0.3493 0.2625 0.207 Uiso 0.50 1 calc PR . .
H7X2 H 0.0705 -0.2730 0.2684 0.207 Uiso 0.50 1 calc PR . .
H7X3 H 0.0990 -0.3452 0.2742 0.207 Uiso 0.50 1 calc PR . .
C1Y C -0.2043(4) -0.1193(7) 0.1371(3) 0.111(6) Uiso 0.50 1 d PG . .
H1Y H -0.2071 -0.0780 0.1538 0.133 Uiso 0.50 1 calc PR . .
C2Y C -0.1912(5) -0.1857(9) 0.1570(3) 0.151(9) Uiso 0.50 1 d PG . .
H2Y H -0.1852 -0.1887 0.1871 0.181 Uiso 0.50 1 calc PR . .
C3Y C -0.1870(5) -0.2475(6) 0.1320(5) 0.146(8) Uiso 0.50 1 d PG . .
H3Y H -0.1782 -0.2919 0.1453 0.175 Uiso 0.50 1 calc PR . .
C4Y C -0.1959(5) -0.2430(6) 0.0870(5) 0.159(9) Uiso 0.50 1 d PG . .
H4Y H -0.1931 -0.2843 0.0703 0.191 Uiso 0.50 1 calc PR . .
C5Y C -0.2090(4) -0.1766(7) 0.0671(3) 0.095(5) Uiso 0.50 1 d PG . .
H5Y H -0.2150 -0.1736 0.0370 0.114 Uiso 0.50 1 calc PR . .
C6Y C -0.2132(4) -0.1148(5) 0.0921(4) 0.067(3) Uiso 0.50 1 d PG . .
C7Y C -0.2245(5) -0.0475(8) 0.0756(4) 0.069(4) Uiso 0.50 1 d P . .
H7Y1 H -0.2261 -0.0486 0.0447 0.104 Uiso 0.50 1 calc PR . .
H7Y2 H -0.2021 -0.0126 0.0877 0.104 Uiso 0.50 1 calc PR . .
H7Y3 H -0.2532 -0.0335 0.0827 0.104 Uiso 0.50 1 calc PR . .
C1Z C -0.3499(3) 0.5790(6) 0.0845(3) 0.106(3) Uiso 0.50 1 d P E 1
H1Z H -0.3747 0.5686 0.0978 0.127 Uiso 0.50 1 calc PR E 1
C2Z C -0.3248(7) 0.5174(14) 0.0692(7) 0.117(6) Uiso 0.50 1 d P E 1
H2Z H -0.3363 0.4707 0.0719 0.140 Uiso 0.50 1 calc PR E 1
C3Z C -0.2932(6) 0.5218(10) 0.0545(5) 0.182(6) Uiso 0.50 1 d P E 1
H3Z H -0.2795 0.4812 0.0440 0.219 Uiso 0.50 1 calc PR E 1
C4Z C -0.2731(8) 0.6036(12) 0.0530(7) 0.116(6) Uiso 0.50 1 d P E 1
H4Z H -0.2456 0.6122 0.0438 0.139 Uiso 0.50 1 calc PR E 1
C5Z C -0.2945(5) 0.6515(9) 0.0637(4) 0.148(4) Uiso 0.50 1 d P E 1
H5Z H -0.2829 0.6984 0.0618 0.178 Uiso 0.50 1 calc PR E 1
C6Z C -0.3390(5) 0.6461(9) 0.0804(5) 0.077(4) Uiso 0.50 1 d P E 1
C7Z C -0.3556(6) 0.7067(10) 0.0941(5) 0.183(6) Uiso 0.50 1 d P E 1
H7Z1 H -0.3636 0.6987 0.1223 0.274 Uiso 0.50 1 calc PR E 1
H7Z2 H -0.3819 0.7209 0.0743 0.274 Uiso 0.50 1 calc PR E 1
H7Z3 H -0.3335 0.7449 0.0957 0.274 Uiso 0.50 1 calc PR E 1
C1Z' C -0.3499(3) 0.5790(6) 0.0845(3) 0.106(3) Uiso 0.50 1 d P F 2
H1Z' H -0.3658 0.5361 0.0872 0.127 Uiso 0.50 1 calc PR F 2
C2Z' C -0.3687(8) 0.6497(13) 0.0992(7) 0.116(6) Uiso 0.50 1 d P F 2
H2Z' H -0.3933 0.6462 0.1139 0.139 Uiso 0.50 1 calc PR F 2
C3Z' C -0.3556(6) 0.7067(10) 0.0941(5) 0.183(6) Uiso 0.50 1 d P F 2
H3Z' H -0.3706 0.7498 0.0987 0.219 Uiso 0.50 1 calc PR F 2
C4Z' C -0.3049(6) 0.7031(12) 0.0768(6) 0.104(6) Uiso 0.50 1 d P F 2
H4Z' H -0.2863 0.7441 0.0784 0.125 Uiso 0.50 1 calc PR F 2
C5Z' C -0.2945(5) 0.6515(9) 0.0637(4) 0.148(4) Uiso 0.50 1 d P F 2
H5Z' H -0.2710 0.6537 0.0476 0.178 Uiso 0.50 1 calc PR F 2
C6Z' C -0.3152(6) 0.5748(11) 0.0694(6) 0.090(5) Uiso 0.50 1 d P F 2
C7Z' C -0.2932(6) 0.5218(10) 0.0545(5) 0.182(6) Uiso 0.50 1 d P F 2
H7Z4 H -0.3059 0.4757 0.0611 0.273 Uiso 0.50 1 calc PR F 2
H7Z5 H -0.2622 0.5237 0.0678 0.273 Uiso 0.50 1 calc PR F 2
H7Z6 H -0.2952 0.5267 0.0237 0.273 Uiso 0.50 1 calc PR F 2

loop_
_atom_site_aniso_label
_atom_site_aniso_U_11
_atom_site_aniso_U_22
_atom_site_aniso_U_33
_atom_site_aniso_U_23
_atom_site_aniso_U_13
_atom_site_aniso_U_12
Sn1 0.0684(3) 0.0404(2) 0.0348(2) 0.00002(16) 0.00859(17) 0.00503(18)
Sn2 0.0638(3) 0.0568(3) 0.0444(2) -0.00936(19) 0.00746(18) 0.0082(2)
P1 0.0730(10) 0.0497(9) 0.0316(7) -0.0052(6) 0.0092(7) 0.0099(7)
P2 0.0969(13) 0.0460(9) 0.0423(8) -0.0024(7) 0.0052(8) 0.0118(9)
P3 0.0785(11) 0.0454(9) 0.0394(8) -0.0011(7) 0.0091(7) -0.0051(8)
P4 0.0635(10) 0.0440(9) 0.0488(9) 0.0005(7) 0.0067(7) 0.0062(7)
N1 0.108(5) 0.082(4) 0.053(3) -0.003(3) 0.010(3) 0.005(4)
N2 0.116(5) 0.057(4) 0.055(3) -0.001(3) 0.000(3) 0.004(3)
C1S 0.173(10) 0.101(7) 0.083(6) 0.003(5) -0.004(6) -0.052(7)
C2S 0.221(12) 0.071(6) 0.080(6) 0.006(5) -0.016(7) -0.038(7)
C3S 0.197(13) 0.166(12) 0.160(11) -0.092(10) 0.088(10) -0.024(10)
C4S 0.154(10) 0.118(9) 0.135(9) 0.051(7) 0.006(8) 0.002(7)
C5S 0.127(9) 0.165(11) 0.131(9) -0.007(8) -0.034(7) 0.004(8)
C6S 0.175(10) 0.097(7) 0.095(7) 0.018(6) 0.054(7) 0.020(7)
N3 0.092(5) 0.149(8) 0.096(6) -0.021(5) 0.015(4) -0.017(5)
N4 0.087(5) 0.124(6) 0.083(5) 0.005(5) 0.020(4) 0.036(4)
C1T 0.094(11) 0.24(2) 0.46(4) -0.03(3) -0.021(15) 0.014(14)
C2T 0.089(8) 0.151(11) 0.144(10) 0.006(8) 0.007(6) 0.048(7)
C4T 0.181(11) 0.142(10) 0.152(11) 0.074(9) 0.063(9) 0.081(9)
C6T 0.148(10) 0.157(11) 0.145(10) -0.055(9) 0.000(8) 0.060(8)
N5 0.089(4) 0.129(6) 0.048(3) 0.018(4) 0.014(3) -0.026(4)
N6 0.080(4) 0.066(4) 0.045(3) -0.003(3) 0.015(3) -0.008(3)
C3U 0.117(8) 0.110(8) 0.152(10) 0.060(7) 0.006(7) -0.030(6)
C4U 0.132(8) 0.114(8) 0.065(5) 0.011(5) 0.020(5) 0.023(6)
C5U 0.088(6) 0.128(8) 0.085(6) 0.014(5) 0.018(5) -0.012(5)
C6U 0.240(12) 0.058(5) 0.055(5) -0.003(4) 0.015(6) -0.003(6)
C11 0.062(4) 0.051(4) 0.040(3) -0.009(3) 0.012(3) 0.001(3)
C12 0.064(4) 0.055(4) 0.047(3) -0.003(3) 0.011(3) 0.012(3)
C13 0.093(5) 0.059(4) 0.066(4) -0.003(3) 0.019(4) 0.028(4)
C14 0.096(5) 0.063(4) 0.061(4) -0.018(3) 0.021(4) 0.017(4)
C15 0.081(4) 0.067(4) 0.047(3) -0.008(3) 0.014(3) 0.008(4)
C16 0.069(4) 0.051(4) 0.040(3) -0.012(3) 0.015(3) 0.001(3)
C17 0.090(5) 0.072(5) 0.055(4) 0.003(3) 0.006(3) 0.028(4)
C18 0.138(8) 0.099(7) 0.089(6) -0.034(5) 0.022(5) 0.033(6)
C1 0.078(4) 0.067(4) 0.030(3) -0.002(3) 0.013(3) 0.009(3)
C21 0.072(4) 0.056(4) 0.044(3) -0.003(3) 0.005(3) 0.010(3)
C22 0.077(4) 0.077(5) 0.049(4) 0.004(3) 0.000(3) 0.000(4)
C23 0.081(5) 0.089(6) 0.065(4) 0.001(4) 0.025(4) 0.000(4)
C24 0.076(5) 0.086(6) 0.065(4) -0.003(4) 0.021(4) 0.021(4)
C25 0.080(5) 0.060(4) 0.054(4) -0.012(3) 0.001(3) 0.011(3)
C26 0.063(4) 0.052(4) 0.040(3) -0.005(3) -0.002(3) 0.011(3)
C27 0.131(7) 0.084(6) 0.071(5) -0.004(4) 0.033(5) -0.025(5)
C28 0.115(7) 0.111(7) 0.094(6) -0.017(5) 0.045(5) 0.023(6)
C2 0.080(4) 0.048(4) 0.045(3) -0.012(3) 0.004(3) 0.013(3)
C31 0.079(4) 0.044(3) 0.048(3) -0.011(3) 0.016(3) -0.020(3)
C32 0.072(4) 0.054(4) 0.042(3) -0.010(3) 0.010(3) -0.012(3)
C33 0.071(5) 0.083(5) 0.059(4) -0.015(4) -0.003(3) -0.003(4)
C34 0.064(5) 0.118(7) 0.081(6) -0.029(5) 0.003(4) -0.001(4)
C35 0.077(5) 0.119(7) 0.075(5) -0.035(5) 0.026(4) -0.032(5)
C36 0.065(4) 0.083(5) 0.060(4) -0.012(4) 0.018(3) -0.027(4)
C37 0.088(5) 0.098(6) 0.039(3) -0.001(4) 0.011(3) -0.001(4)
C39 0.101(6) 0.123(7) 0.065(5) -0.001(5) 0.036(4) -0.027(5)
C41 0.062(4) 0.047(4) 0.056(4) 0.005(3) 0.011(3) 0.012(3)
C42 0.077(4) 0.053(4) 0.071(4) 0.010(3) 0.015(3) 0.010(3)
C43 0.097(6) 0.066(5) 0.103(7) 0.024(5) 0.032(5) 0.015(4)
C44 0.110(7) 0.073(6) 0.087(6) 0.036(5) 0.028(5) 0.025(5)
C45 0.108(6) 0.101(7) 0.058(4) 0.020(4) 0.005(4) 0.038(5)
C46 0.086(5) 0.061(4) 0.057(4) 0.007(3) 0.010(3) 0.022(4)
C47 0.127(7) 0.049(5) 0.117(7) 0.004(4) 0.000(6) -0.016(4)
C48 0.138(9) 0.148(10) 0.120(8) 0.073(7) 0.045(7) 0.037(7)
C49 0.107(6) 0.091(6) 0.072(5) 0.002(4) -0.023(4) 0.004(5)
Na1 0.0926(18) 0.0504(15) 0.0655(16) 0.0019(12) 0.0199(13) 0.0007(13)
Na2 0.0653(15) 0.094(2) 0.0570(15) 0.0037(14) 0.0076(12) 0.0144(14)
Na3 0.0755(15) 0.0479(14) 0.0538(13) -0.0042(11) 0.0128(11) -0.0052(11)
Na4 0.0761(15) 0.0516(13) 0.0401(12) 0.0027(10) 0.0150(10) -0.0011(11)
Na5 0.0785(15) 0.0480(13) 0.0347(11) 0.0008(9) 0.0080(10) -0.0038(11)
Na6 0.0865(17) 0.0459(14) 0.0486(13) 0.0000(11) 0.0031(11) 0.0054(12)

loop_
_atom_type_symbol
_atom_type_description
_atom_type_scat_dispersion_real
_atom_type_scat_dispersion_imag
_atom_type_scat_source
C C 0.0033 0.0016 'International Tables Vol C Tables 4.2.6.8 and 6.1.1.4'
H H 0.0000 0.0000 'International Tables Vol C Tables 4.2.6.8 and 6.1.1.4'
N N 0.0061 0.0033 'International Tables Vol C Tables 4.2.6.8 and 6.1.1.4'
Na Na 0.0362 0.0249 'International Tables Vol C Tables 4.2.6.8 and 6.1.1.4'
P P 0.1023 0.0942 'International Tables Vol C Tables 4.2.6.8 and 6.1.1.4'
Sn Sn -0.6537 1.4246 'International Tables Vol C Tables 4.2.6.8 and 6.1.1.4'

loop_
_geom_angle_atom_site_label_1
_geom_angle_atom_site_label_2
_geom_angle_atom_site_label_3
_geom_angle
_geom_angle_site_symmetry_1
_geom_angle_site_symmetry_3
_geom_angle_publ_flag
C1 Sn1 P1 82.01(15) . . ?
C1 Sn1 P3 107.91(18) . . ?
P1 Sn1 P3 91.58(6) . . ?
C1 Sn1 Na4 109.82(17) . . ?
P1 Sn1 Na4 125.24(6) . . ?
P3 Sn1 Na4 129.80(6) . . ?
C1 Sn1 Na3 152.95(16) . . ?
P1 Sn1 Na3 122.76(6) . . ?
P3 Sn1 Na3 64.53(6) . . ?
Na4 Sn1 Na3 66.72(6) . . ?
C1 Sn1 Na6 110.84(18) . . ?
P1 Sn1 Na6 54.34(6) . . ?
P3 Sn1 Na6 122.00(6) . . ?
Na4 Sn1 Na6 72.13(6) . . ?
Na3 Sn1 Na6 93.95(6) . . ?
C1 Sn1 Na5 129.83(16) . . ?
P1 Sn1 Na5 56.49(5) . . ?
P3 Sn1 Na5 53.13(5) . . ?
Na4 Sn1 Na5 116.67(5) . . ?
Na3 Sn1 Na5 68.40(6) . . ?
Na6 Sn1 Na5 68.93(6) . . ?
C1 Sn1 Na1 60.83(17) . . ?
P1 Sn1 Na1 69.59(6) . . ?
P3 Sn1 Na1 50.20(6) . . ?
Na4 Sn1 Na1 162.96(6) . . ?
Na3 Sn1 Na1 114.37(6) . . ?
Na6 Sn1 Na1 123.75(6) . . ?
Na5 Sn1 Na1 77.72(5) . . ?
C2 Sn2 P2 83.00(17) . . ?
C2 Sn2 P4 105.15(17) . . ?
P2 Sn2 P4 88.34(6) . . ?
C2 Sn2 Na4 161.56(17) . . ?
P2 Sn2 Na4 108.09(6) . . ?
P4 Sn2 Na4 61.65(6) . . ?
C2 Sn2 Na6 119.52(17) . . ?
P2 Sn2 Na6 80.21(6) . . ?
P4 Sn2 Na6 131.68(6) . . ?
Na4 Sn2 Na6 77.65(6) . . ?
C2 Sn2 Na3 119.40(18) . . ?
P2 Sn2 Na3 49.93(5) . . ?
P4 Sn2 Na3 48.73(5) . . ?
Na4 Sn2 Na3 63.12(6) . . ?
Na6 Sn2 Na3 91.06(6) . . ?
C2 Sn2 Na2 60.68(17) . . ?
P2 Sn2 Na2 65.65(6) . . ?
P4 Sn2 Na2 48.64(5) . . ?
Na4 Sn2 Na2 109.68(7) . . ?
Na6 Sn2 Na2 145.76(7) . . ?
Na3 Sn2 Na2 65.50(6) . . ?
C11 P1 Sn1 95.91(19) . . ?
C11 P1 Na6 140.6(2) . . ?
Sn1 P1 Na6 78.81(6) . . ?
C11 P1 Na5 117.8(2) . 6_556 ?
Sn1 P1 Na5 145.95(7) . 6_556 ?
Na6 P1 Na5 77.59(7) . 6_556 ?
C11 P1 Na5 133.0(2) . . ?
Sn1 P1 Na5 78.86(6) . . ?
Na6 P1 Na5 84.78(8) . . ?
Na5 P1 Na5 74.88(8) 6_556 . ?
C21 P2 Sn2 94.9(2) . . ?
C21 P2 Na6 75.4(2) . 6_556 ?
Sn2 P2 Na6 98.68(8) . 6_556 ?
C21 P2 Na3 123.6(2) . . ?
Sn2 P2 Na3 86.83(7) . . ?
Na6 P2 Na3 159.93(10) 6_556 . ?
C21 P2 Na5 133.5(2) . . ?
Sn2 P2 Na5 126.38(8) . . ?
Na6 P2 Na5 77.92(7) 6_556 . ?
Na3 P2 Na5 83.27(8) . . ?
C31 P3 Sn1 108.62(19) . . ?
C31 P3 Na1 133.0(2) . . ?
Sn1 P3 Na1 85.13(8) . . ?
C31 P3 Na5 121.0(2) . . ?
Sn1 P3 Na5 81.36(6) . . ?
Na1 P3 Na5 105.18(9) . . ?
C31 P3 Na3 54.94(18) . . ?
Sn1 P3 Na3 68.87(6) . . ?
Na1 P3 Na3 153.01(9) . . ?
Na5 P3 Na3 78.76(7) . . ?
C41 P4 Sn2 118.1(2) . . ?
C41 P4 Na3 137.7(2) . . ?
Sn2 P4 Na3 86.95(7) . . ?
C41 P4 Na2 120.7(2) . . ?
Sn2 P4 Na2 87.25(7) . . ?
Na3 P4 Na2 92.00(9) . . ?
C41 P4 Na4 81.26(19) . . ?
Sn2 P4 Na4 68.08(6) . . ?
Na3 P4 Na4 77.62(8) . . ?
Na2 P4 Na4 153.47(9) . . ?
C1S N1 C3S 111.3(9) . . ?
C1S N1 C5S 110.2(9) . . ?
C3S N1 C5S 109.2(9) . . ?
C1S N1 Na1 100.8(5) . . ?
C3S N1 Na1 120.8(7) . . ?
C5S N1 Na1 104.0(6) . . ?
C2S N2 C6S 111.2(9) . . ?
C2S N2 C4S 110.1(8) . . ?
C6S N2 C4S 107.7(8) . . ?
C2S N2 Na1 107.5(5) . . ?
C6S N2 Na1 102.8(5) . . ?
C4S N2 Na1 117.4(6) . . ?
C2S C1S N1 123.3(9) . . ?
C2S C1S Na1 79.8(5) . . ?
N1 C1S Na1 52.3(4) . . ?
C1S C2S N2 121.2(8) . . ?
C1T N3 C3T 99.2(14) . . ?
C1T N3 C5T' 82.0(18) . . ?
C3T N3 C5T' 129.8(16) . . ?
C1T N3 C5T 120.9(15) . . ?
C3T N3 C5T 109.4(13) . . ?
C5T' N3 C5T 40.0(14) . . ?
C1T N3 C3T' 136.5(16) . . ?
C3T N3 C3T' 43.7(12) . . ?
C5T' N3 C3T' 104.4(19) . . ?
C5T N3 C3T' 69.8(14) . . ?
C1T N3 Na2 104.8(9) . . ?
C3T N3 Na2 118.1(9) . . ?
C5T' N3 Na2 109.6(13) . . ?
C5T N3 Na2 105.1(9) . . ?
C3T' N3 Na2 112.7(12) . . ?
C2T N4 C4T 110.4(9) . . ?
C2T N4 C6T 110.0(8) . . ?
C4T N4 C6T 111.0(10) . . ?
C2T N4 Na2 107.1(7) . . ?
C4T N4 Na2 102.8(5) . . ?
C6T N4 Na2 115.3(6) . . ?
C2T C1T N3 124.0(16) . . ?
C2T C1T C5T' 151.8(19) . . ?
N3 C1T C5T' 51.1(14) . . ?
C1T C2T N4 118.6(11) . . ?
N3 C5T' C1T 46.9(12) . . ?
C1U' N5 C5U 126.1(11) . . ?
C1U' N5 C3U 91.6(12) . . ?
C5U N5 C3U 108.1(7) . . ?
C1U' N5 C1U 33.2(9) . . ?
C5U N5 C1U 100.9(8) . . ?
C3U N5 C1U 122.7(9) . . ?
C1U' N5 Na4 105.1(8) . . ?
C5U N5 Na4 113.9(5) . . ?
C3U N5 Na4 109.3(6) . . ?
C1U N5 Na4 102.0(6) . . ?
C6U N6 C2U' 112.3(7) . . ?
C6U N6 C4U 110.9(7) . . ?
C2U' N6 C4U 106.5(7) . . ?
C6U N6 Na4 109.0(4) . . ?
C2U' N6 Na4 106.5(5) . . ?
C4U N6 Na4 111.6(4) . . ?
C2U' C1U' N5 124.2(17) . . ?
C1U' C2U' N6 125.7(12) . . ?
C12 C11 C16 117.5(5) . . ?
C12 C11 P1 121.2(4) . . ?
C16 C11 P1 121.3(4) . . ?
C13 C12 C11 120.7(6) . . ?
C13 C12 C17 119.1(6) . . ?
C11 C12 C17 120.2(5) . . ?
C14 C13 C12 122.5(6) . . ?
C13 C14 C15 117.2(6) . . ?
C13 C14 C18 120.7(7) . . ?
C15 C14 C18 122.1(7) . . ?
C14 C15 C16 122.9(6) . . ?
C15 C16 C11 119.0(6) . . ?
C15 C16 C1 120.2(5) . . ?
C11 C16 C1 120.7(5) . . ?
C16 C1 Sn1 112.8(4) . . ?
C26 C21 C22 117.3(6) . . ?
C26 C21 P2 122.3(5) . . ?
C22 C21 P2 120.4(5) . . ?
C26 C21 Na6 99.7(4) . 6_556 ?
C22 C21 Na6 106.1(4) . 6_556 ?
P2 C21 Na6 67.7(2) . 6_556 ?
C23 C22 C21 120.1(7) . . ?
C23 C22 C27 119.5(7) . . ?
C21 C22 C27 120.5(6) . . ?
C24 C23 C22 122.2(7) . . ?
C23 C24 C25 117.8(6) . . ?
C23 C24 C28 121.4(7) . . ?
C25 C24 C28 120.7(8) . . ?
C24 C25 C26 123.5(7) . . ?
C25 C26 C21 119.1(6) . . ?
C25 C26 C2 120.3(6) . . ?
C21 C26 C2 120.5(5) . . ?
C26 C2 Sn2 114.1(4) . . ?
C32 C31 C36 115.1(6) . . ?
C32 C31 P3 125.9(5) . . ?
C36 C31 P3 119.0(5) . . ?
C33 C32 C31 122.0(6) . . ?
C33 C32 C37 118.2(6) . . ?
C31 C32 C37 119.9(6) . . ?
C32 C33 C34 122.4(7) . . ?
C35 C34 C33 116.4(7) . . ?
C35 C34 C38 115.2(12) . . ?
C33 C34 C38 126.7(11) . . ?
C35 C34 C38' 127.7(10) . . ?
C33 C34 C38' 115.0(10) . . ?
C38 C34 C38' 25.2(10) . . ?
C34 C35 C36 123.3(7) . . ?
C35 C36 C31 120.6(7) . . ?
C35 C36 C39 118.7(6) . . ?
C31 C36 C39 120.7(7) . . ?
C42 C41 C46 117.1(6) . . ?
C42 C41 P4 125.1(5) . . ?
C46 C41 P4 117.7(5) . . ?
C41 C42 C43 120.3(7) . . ?
C41 C42 C47 122.2(6) . . ?
C43 C42 C47 117.5(7) . . ?
C44 C43 C42 123.2(8) . . ?
C43 C44 C45 116.9(7) . . ?
C43 C44 C48 122.2(10) . . ?
C45 C44 C48 120.9(9) . . ?
C44 C45 C46 123.0(8) . . ?
C45 C46 C41 119.4(7) . . ?
C45 C46 C49 119.4(7) . . ?
C41 C46 C49 121.2(6) . . ?
N2 Na1 N1 75.1(2) . . ?
N2 Na1 P3 113.19(19) . . ?
N1 Na1 P3 121.04(19) . . ?
N2 Na1 C1S 50.2(2) . . ?
N1 Na1 C1S 27.0(2) . . ?
P3 Na1 C1S 116.6(3) . . ?
N2 Na1 Sn1 145.80(17) . . ?
N1 Na1 Sn1 136.17(17) . . ?
P3 Na1 Sn1 44.67(5) . . ?
C1S Na1 Sn1 153.5(2) . . ?
N3 Na2 N4 74.2(3) . . ?
N3 Na2 P4 115.2(2) . . ?
N4 Na2 P4 112.63(19) . . ?
N3 Na2 Sn2 149.5(2) . . ?
N4 Na2 Sn2 130.4(2) . . ?
P4 Na2 Sn2 44.11(5) . . ?
N3 Na2 Na3 92.4(2) . . ?
N4 Na2 Na3 144.9(2) . . ?
P4 Na2 Na3 43.94(6) . . ?
Sn2 Na2 Na3 57.08(5) . . ?
P4 Na3 P2 78.93(7) . . ?
P4 Na3 P3 154.61(10) . . ?
P2 Na3 P3 96.70(8) . . ?
P4 Na3 Sn1 108.04(8) . . ?
P2 Na3 Sn1 88.26(8) . . ?
P3 Na3 Sn1 46.60(5) . . ?
P4 Na3 Na4 53.39(6) . . ?
P2 Na3 Na4 90.23(8) . . ?
P3 Na3 Na4 102.04(8) . . ?
Sn1 Na3 Na4 56.27(5) . . ?
P4 Na3 Sn2 44.31(5) . . ?
P2 Na3 Sn2 43.24(5) . . ?
P3 Na3 Sn2 117.46(8) . . ?
Sn1 Na3 Sn2 80.29(5) . . ?
Na4 Na3 Sn2 50.59(5) . . ?
P4 Na3 Na5 124.90(8) . . ?
P2 Na3 Na5 49.77(6) . . ?
P3 Na3 Na5 47.05(5) . . ?
Sn1 Na3 Na5 59.02(5) . . ?
Na4 Na3 Na5 102.15(8) . . ?
Sn2 Na3 Na5 81.13(6) . . ?
P4 Na3 Na2 44.06(6) . . ?
P2 Na3 Na2 59.15(6) . . ?
P3 Na3 Na2 150.92(8) . . ?
Sn1 Na3 Na2 137.53(8) . . ?
Na4 Na3 Na2 94.52(8) . . ?
Sn2 Na3 Na2 57.43(5) . . ?
Na5 Na3 Na2 106.32(7) . . ?
N6 Na4 N5 73.83(19) . . ?
N6 Na4 P4 126.85(16) . . ?
N5 Na4 P4 138.2(2) . . ?
N6 Na4 Sn2 165.21(16) . . ?
N5 Na4 Sn2 99.71(16) . . ?
P4 Na4 Sn2 50.27(5) . . ?
N6 Na4 Sn1 104.32(15) . . ?
N5 Na4 Sn1 103.5(2) . . ?
P4 Na4 Sn1 104.50(7) . . ?
Sn2 Na4 Sn1 90.05(5) . . ?
N6 Na4 Na3 124.62(15) . . ?
N5 Na4 Na3 154.14(17) . . ?
P4 Na4 Na3 48.99(6) . . ?
Sn2 Na4 Na3 66.29(6) . . ?
Sn1 Na4 Na3 57.01(5) . . ?
N6 Na4 Na6 135.05(16) . . ?
N5 Na4 Na6 73.40(15) . . ?
P4 Na4 Na6 98.05(7) . . ?
Sn2 Na4 Na6 51.58(5) . . ?
Sn1 Na4 Na6 55.80(5) . . ?
Na3 Na4 Na6 81.08(7) . . ?
P3 Na5 P2 101.02(8) . . ?
P3 Na5 P1 161.65(10) . 6_556 ?
P2 Na5 P1 96.05(7) . 6_556 ?
P3 Na5 P1 76.76(7) . . ?
P2 Na5 P1 105.80(8) . . ?
P1 Na5 P1 105.07(8) 6_556 . ?
P3 Na5 Sn1 45.51(4) . . ?
P2 Na5 Sn1 81.55(6) . . ?
P1 Na5 Sn1 145.62(8) 6_556 . ?
P1 Na5 Sn1 44.65(4) . . ?
P3 Na5 Na6 148.73(9) . 6_556 ?
P2 Na5 Na6 49.29(6) . 6_556 ?
P1 Na5 Na6 49.56(6) 6_556 6_556 ?
P1 Na5 Na6 100.00(8) . 6_556 ?
Sn1 Na5 Na6 111.16(7) . 6_556 ?
P3 Na5 Na5 126.45(10) . 6_556 ?
P2 Na5 Na5 106.16(6) . 6_556 ?
P1 Na5 Na5 53.21(6) 6_556 6_556 ?
P1 Na5 Na5 51.91(6) . 6_556 ?
Sn1 Na5 Na5 94.27(8) . 6_556 ?
Na6 Na5 Na5 65.73(6) 6_556 6_556 ?
P3 Na5 Na3 54.19(6) . . ?
P2 Na5 Na3 46.96(5) . . ?
P1 Na5 Na3 141.79(9) 6_556 . ?
P1 Na5 Na3 95.95(7) . . ?
Sn1 Na5 Na3 52.58(5) . . ?
Na6 Na5 Na3 96.01(7) 6_556 . ?
Na5 Na5 Na3 135.00(7) 6_556 . ?
P3 Na5 Na6 99.43(7) . . ?
P2 Na5 Na6 62.85(7) . . ?
P1 Na5 Na6 94.30(7) 6_556 . ?
P1 Na5 Na6 45.62(5) . . ?
Sn1 Na5 Na6 53.96(5) . . ?
Na6 Na5 Na6 60.98(8) 6_556 . ?
Na5 Na5 Na6 57.09(6) 6_556 . ?
Na3 Na5 Na6 77.96(6) . . ?
P2 Na6 P1 102.49(8) 6_556 . ?
P2 Na6 C21 36.97(12) 6_556 6_556 ?
P1 Na6 C21 119.23(16) . 6_556 ?
P2 Na6 Sn2 116.66(9) 6_556 . ?
P1 Na6 Sn2 126.82(9) . . ?
C21 Na6 Sn2 113.64(15) 6_556 . ?
P2 Na6 Sn1 148.96(9) 6_556 . ?
P1 Na6 Sn1 46.85(5) . . ?
C21 Na6 Sn1 152.36(15) 6_556 . ?
Sn2 Na6 Sn1 86.64(6) . . ?
P2 Na6 Na5 52.79(6) 6_556 6_556 ?
P1 Na6 Na5 52.84(6) . 6_556 ?
C21 Na6 Na5 83.82(14) 6_556 6_556 ?
Sn2 Na6 Na5 131.89(9) . 6_556 ?
Sn1 Na6 Na5 96.61(7) . 6_556 ?
P2 Na6 Na6 65.15(7) 6_556 6_556 ?
P1 Na6 Na6 98.52(6) . 6_556 ?
C21 Na6 Na6 96.00(14) 6_556 6_556 ?
Sn2 Na6 Na6 70.06(7) . 6_556 ?
Sn1 Na6 Na6 108.98(9) . 6_556 ?
Na5 Na6 Na6 63.51(6) 6_556 6_556 ?
P2 Na6 Na4 158.95(9) 6_556 . ?
P1 Na6 Na4 98.17(7) . . ?
C21 Na6 Na4 126.61(14) 6_556 . ?
Sn2 Na6 Na4 50.77(5) . . ?
Sn1 Na6 Na4 52.07(5) . . ?
Na5 Na6 Na4 147.96(9) 6_556 . ?
Na6 Na6 Na4 115.76(10) 6_556 . ?
P2 Na6 Na5 101.62(8) 6_556 . ?
P1 Na6 Na5 49.60(6) . . ?
C21 Na6 Na5 138.24(14) 6_556 . ?
Sn2 Na6 Na5 86.71(7) . . ?
Sn1 Na6 Na5 57.10(5) . . ?
Na5 Na6 Na5 57.17(8) 6_556 . ?
Na6 Na6 Na5 55.51(6) 6_556 . ?
Na4 Na6 Na5 94.77(7) . . ?
C2X C1X C6X 120.0 . . ?
C1X C2X C3X 120.0 . . ?
C2X C3X C4X 120.0 . . ?
C5X C4X C3X 120.0 . . ?
C6X C5X C4X 120.0 . . ?
C7X C6X C5X 128.7(13) . . ?
C7X C6X C1X 111.3(13) . . ?
C5X C6X C1X 120.0 . . ?
C2Y C1Y C6Y 120.0 . . ?
C1Y C2Y C3Y 120.0 . . ?
C4Y C3Y C2Y 120.0 . . ?
C3Y C4Y C5Y 120.0 . . ?
C6Y C5Y C4Y 120.0 . . ?
C7Y C6Y C5Y 124.2(10) . . ?
C7Y C6Y C1Y 115.8(10) . . ?
C5Y C6Y C1Y 120.0 . . ?
C6Z C1Z C2Z 123.0(15) . . ?
C3Z C2Z C1Z 126(2) . . ?
C2Z C3Z C4Z 115(2) . . ?
C5Z C4Z C3Z 117(2) . . ?
C4Z C5Z C6Z 127.4(18) . . ?
C1Z C6Z C7Z 131.1(16) . . ?
C1Z C6Z C5Z 110.6(14) . . ?
C7Z C6Z C5Z 117.3(16) . . ?

loop_
_geom_bond_atom_site_label_1
_geom_bond_atom_site_label_2
_geom_bond_distance
_geom_bond_site_symmetry_2
_geom_bond_publ_flag
Sn1 C1 2.243(6) . ?
Sn1 P1 2.5645(17) . ?
Sn1 P3 2.5834(17) . ?
Sn1 Na4 3.288(2) . ?
Sn1 Na3 3.317(3) . ?
Sn1 Na6 3.448(2) . ?
Sn1 Na5 3.580(2) . ?
Sn1 Na1 3.662(3) . ?
Sn2 C2 2.225(5) . ?
Sn2 P2 2.5579(19) . ?
Sn2 P4 2.6082(18) . ?
Sn2 Na4 3.146(2) . ?
Sn2 Na6 3.183(2) . ?
Sn2 Na3 3.728(2) . ?
Sn2 Na2 3.743(3) . ?
P1 C11 1.823(6) . ?
P1 Na6 2.856(3) . ?
P1 Na5 2.990(3) 6_556 ?
P1 Na5 3.043(3) . ?
P2 C21 1.847(6) . ?
P2 Na6 2.841(3) 6_556 ?
P2 Na3 2.857(3) . ?
P2 Na5 2.985(3) . ?
P3 C31 1.835(7) . ?
P3 Na1 2.823(3) . ?
P3 Na5 2.897(3) . ?
P3 Na3 3.210(3) . ?
P4 C41 1.849(6) . ?
P4 Na3 2.806(3) . ?
P4 Na2 2.812(3) . ?
P4 Na4 2.985(3) . ?
N1 C1S 1.436(11) . ?
N1 C3S 1.438(11) . ?
N1 C5S 1.452(12) . ?
N1 Na1 2.502(7) . ?
N2 C2S 1.416(10) . ?
N2 C6S 1.425(11) . ?
N2 C4S 1.467(12) . ?
N2 Na1 2.439(6) . ?
C1S C2S 1.371(12) . ?
C1S Na1 3.109(9) . ?
N3 C1T 1.40(2) . ?
N3 C3T 1.446(19) . ?
N3 C5T' 1.49(3) . ?
N3 C5T 1.51(2) . ?
N3 C3T' 1.59(3) . ?
N3 Na2 2.447(8) . ?
N4 C2T 1.444(13) . ?
N4 C4T 1.444(12) . ?
N4 C6T 1.455(12) . ?
N4 Na2 2.491(8) . ?
C1T C2T 1.38(2) . ?
C1T C5T' 1.90(4) . ?
N5 C1U' 1.43(2) . ?
N5 C5U 1.450(11) . ?
N5 C3U 1.473(12) . ?
N5 C1U 1.577(15) . ?
N5 Na4 2.526(7) . ?
N6 C6U 1.433(9) . ?
N6 C2U' 1.450(11) . ?
N6 C4U 1.487(10) . ?
N6 Na4 2.481(5) . ?
C1U' C2U' 1.32(2) . ?
C11 C12 1.411(8) . ?
C11 C16 1.432(8) . ?
C12 C13 1.392(8) . ?
C12 C17 1.507(8) . ?
C13 C14 1.378(9) . ?
C14 C15 1.395(9) . ?
C14 C18 1.528(9) . ?
C15 C16 1.400(8) . ?
C16 C1 1.501(8) . ?
C21 C26 1.420(9) . ?
C21 C22 1.429(9) . ?
C21 Na6 2.972(7) 6_556 ?
C22 C23 1.400(10) . ?
C22 C27 1.528(10) . ?
C23 C24 1.361(11) . ?
C24 C25 1.381(10) . ?
C24 C28 1.538(10) . ?
C25 C26 1.387(8) . ?
C26 C2 1.492(9) . ?
C31 C32 1.424(8) . ?
C31 C36 1.425(9) . ?
C32 C33 1.371(9) . ?
C32 C37 1.513(9) . ?
C33 C34 1.387(10) . ?
C34 C35 1.383(11) . ?
C34 C38 1.418(19) . ?
C34 C38' 1.63(2) . ?
C35 C36 1.385(11) . ?
C36 C39 1.510(10) . ?
C41 C42 1.392(9) . ?
C41 C46 1.413(9) . ?
C42 C43 1.409(10) . ?
C42 C47 1.520(11) . ?
C43 C44 1.342(12) . ?
C44 C45 1.377(12) . ?
C44 C48 1.542(11) . ?
C45 C46 1.403(10) . ?
C46 C49 1.507(10) . ?
Na2 Na3 4.042(4) . ?
Na3 Na4 3.632(3) . ?
Na3 Na5 3.883(3) . ?
Na4 Na6 3.968(3) . ?
Na5 P1 2.990(3) 6_556 ?
Na5 Na6 3.664(3) 6_556 ?
Na5 Na5 3.668(5) 6_556 ?
Na5 Na6 3.979(3) . ?
Na6 P2 2.841(3) 6_556 ?
Na6 C21 2.972(7) 6_556 ?
Na6 Na5 3.664(3) 6_556 ?
Na6 Na6 3.888(5) 6_556 ?
C1X C2X 1.3900 . ?
C1X C6X 1.3900 . ?
C2X C3X 1.3900 . ?
C3X C4X 1.3900 . ?
C4X C5X 1.3900 . ?
C5X C6X 1.3900 . ?
C6X C7X 1.24(2) . ?
C1Y C2Y 1.3900 . ?
C1Y C6Y 1.3900 . ?
C2Y C3Y 1.3900 . ?
C3Y C4Y 1.3900 . ?
C4Y C5Y 1.3900 . ?
C5Y C6Y 1.3900 . ?
C6Y C7Y 1.355(16) . ?
C1Z C6Z 1.278(18) . ?
C1Z C2Z 1.48(2) . ?
C2Z C3Z 1.12(2) . ?
C3Z C4Z 1.62(2) . ?
C4Z C5Z 1.16(2) . ?
C5Z C6Z 1.51(2) . ?
C6Z C7Z 1.31(2) . ?
